data_9009594
loop_
_publ_author_name
'Galli, E.'
'Passaglia, E.'

_publ_section_title
;Vertumnite: its crystal structure and relationship with natural and synthetic
 phases Locality: Campomorto, Montalto di Castro
;
_journal_name_full 'Tschermaks Mineralogische und Petrographische Mitteilungen'
_journal_page_first 33
_journal_page_last 46
_journal_volume 25
_journal_year 1978
_chemical_compound_source 'Campomorto, Montalto di Castro'
_chemical_formula_sum 'Al2.126 Ca2 H22 O15.72 Si1.434'
_chemical_name_mineral Vertumnite
_space_group_IT_number 176
_symmetry_space_group_name_Hall '-P 6c'
_symmetry_space_group_name_H-M 'P 63/m'
_cell_angle_alpha 90
_cell_angle_beta 90
_cell_angle_gamma 120
_cell_formula_units_Z 2
_cell_length_a 5.755
_cell_length_b 5.755
_cell_length_c 25.12
_cell_volume 720.512
_database_code_amcsd 0015668
_exptl_crystal_density_diffrn 2.081
_cod_original_formula_sum 'Al2.126 Ca2 Si1.434 O15.72 H22'
_cod_database_code 9009594

loop_
_space_group_symop_operation_xyz
x,y,z
-x+y,-x,1/2-z
x-y,x,1/2+z
y,-x+y,-z
-y,x-y,z
x,y,1/2-z
-x,-y,1/2+z
x-y,x,-z
-x+y,-x,z
-y,x-y,1/2-z
y,-x+y,1/2+z
-x,-y,-z

loop_
_atom_site_label
_atom_site_fract_x
_atom_site_fract_y
_atom_site_fract_z
_atom_site_occupancy
_atom_site_U_iso_or_equiv
_atom_site_type_symbol
_atom_site_attached_hydrogens
Al 0.00000 0.00000 0.00000 1.00000 0.01520 Al 0
Ca 0.33333 0.66667 0.02120 1.00000 0.01393 Ca 0
SiT1 0.00000 0.00000 0.18570 0.35300 0.03546 Si 0
AlT1 0.00000 0.00000 0.18570 0.27700 0.03546 Al 0
SiT2 0.66667 0.33333 0.18550 0.36400 0.03926 Si 0
AlT2 0.66667 0.33333 0.18550 0.28600 0.03926 Al 0
O-H1 0.30540 0.25000 0.04070 1.00000 0.02026 O 1
O-H2 0.33333 0.66667 0.12080 0.87000 0.04053 O 1
Wat2 0.33333 0.66667 0.12080 0.13000 0.04053 O 2
O1 0.00000 0.00000 0.25000 0.78000 0.06966 O 0
O2 0.66667 0.33333 0.25000 0.73000 0.05573 O 0
O3 0.33500 0.12320 0.16080 0.25000 0.08612 O 0
O-H3 0.33500 0.12320 0.16080 0.71000 0.08612 O 1
Wat4 0.23100 0.66000 0.25000 0.15000 0.09246 O 2

loop_
_cod_changelog_entry_id
_cod_changelog_entry_author
_cod_changelog_entry_date
_cod_changelog_entry_text
1
;cod-tools version 3.8.0
Id: cif_guess_AMCSD_atom_types 9581 2023-05-17 12:35:41Z saulius
;
2023-05-18T11:40:32+03:00
;Derived atom types and hydrogen counts
from atom names that follow the AMCSD naming convention
(Wat == water, O-H == hydroxyl).
;

loop_
_cod_related_entry_id
_cod_related_entry_database
_cod_related_entry_code
1 AMCSD 0015668
